data_7242408
loop_
_publ_author_name
'Tiwari, Ranjay K.'
'Shruti, Ipsha'
'Behera, J. N.'

_publ_section_title
;
 Synthesis, structure and the Hirshfeld surface analysis of three novel
 metal-tiron coordination complexes
;
_journal_issue 18
_journal_name_full 'RSC Advances'
_journal_page_first 10767
_journal_page_last 10776
_journal_paper_doi 10.1039/D1RA00207D
_journal_volume 11
_journal_year 2021
_chemical_formula_moiety 'C16 H14 Ba N2 O10 S2'
_chemical_formula_sum 'C16 H14 Ba N2 O10 S2'
_chemical_formula_weight 595.75
_space_group_crystal_system monoclinic
_space_group_IT_number 14
_space_group_name_Hall '-P 2ybc'
_space_group_name_H-M_alt 'P 1 21/c 1'
_atom_sites_solution_hydrogens mixed
_atom_sites_solution_primary dual
_audit_creation_date 2020-12-31
_audit_creation_method
;
Olex2 1.3-beta
(compiled 2020.04.02 svn.r1fbe7b6f for OlexSys, GUI svn.r6076)
;
_audit_update_record
;
2021-01-10 deposited with the CCDC.	2021-02-15 downloaded from the CCDC.
;
_cell_angle_alpha 90
_cell_angle_beta 100.403(8)
_cell_angle_gamma 90
_cell_formula_units_Z 4
_cell_length_a 15.8633(18)
_cell_length_b 17.2055(19)
_cell_length_c 8.9423(11)
_cell_measurement_reflns_used 3941
_cell_measurement_temperature 296.15(2)
_cell_measurement_theta_max 24.26
_cell_measurement_theta_min 2.37
_cell_volume 2400.6(5)
_computing_cell_refinement 'SAINT v8.34A (Bruker, 2013)'
_computing_data_reduction 'SAINT v8.34A (Bruker, 2013)'
_computing_molecular_graphics 'Olex2 1.3-beta (Dolomanov et al., 2009)'
_computing_publication_material 'Olex2 1.3-beta (Dolomanov et al., 2009)'
_computing_structure_refinement 'SHELXL 2018/3 (Sheldrick, 2015)'
_computing_structure_solution 'ShelXT (Sheldrick, 2015)'
_diffrn_ambient_temperature 296.15(2)
_diffrn_measured_fraction_theta_full 0.994
_diffrn_measured_fraction_theta_max 0.994
_diffrn_measurement_device_type 'Bruker APEX-II CCD'
_diffrn_measurement_method '\f and \w scans'
_diffrn_radiation_type MoK\a
_diffrn_radiation_wavelength 0.71073
_diffrn_reflns_av_R_equivalents 0.0834
_diffrn_reflns_av_unetI/netI 0.0596
_diffrn_reflns_Laue_measured_fraction_full 0.994
_diffrn_reflns_Laue_measured_fraction_max 0.994
_diffrn_reflns_limit_h_max 19
_diffrn_reflns_limit_h_min -18
_diffrn_reflns_limit_k_max 20
_diffrn_reflns_limit_k_min -20
_diffrn_reflns_limit_l_max 10
_diffrn_reflns_limit_l_min -10
_diffrn_reflns_number 21507
_diffrn_reflns_point_group_measured_fraction_full 0.994
_diffrn_reflns_point_group_measured_fraction_max 0.994
_diffrn_reflns_theta_full 25.242
_diffrn_reflns_theta_max 25.349
_diffrn_reflns_theta_min 1.762
_diffrn_source_current 30.0
_diffrn_source_power 1.5
_diffrn_source_voltage 50.0
_diffrn_standards_number 0
_exptl_absorpt_coefficient_mu 1.878
_exptl_absorpt_correction_T_max 0.7454
_exptl_absorpt_correction_T_min 0.6441
_exptl_absorpt_correction_type multi-scan
_exptl_absorpt_process_details
'SADABS-2014/5 (Bruker,2014/5) was used for absorption correction. wR2(int) was 0.0790 before and 0.0504 after correction. The Ratio of minimum to maximum transmission is 0.8641. The \l/2 correction factor is 0.00150.'
_exptl_crystal_colour 'clear brownish brown'
_exptl_crystal_colour_lustre clear
_exptl_crystal_colour_modifier brownish
_exptl_crystal_colour_primary brown
_exptl_crystal_density_diffrn 1.648
_exptl_crystal_description plate
_exptl_crystal_F_000 1168
_exptl_crystal_size_max 0.25
_exptl_crystal_size_mid 0.22
_exptl_crystal_size_min 0.19
_refine_diff_density_max 1.199
_refine_diff_density_min -0.827
_refine_diff_density_rms 0.106
_refine_ls_extinction_method none
_refine_ls_goodness_of_fit_ref 0.980
_refine_ls_hydrogen_treatment mixed
_refine_ls_matrix_type full
_refine_ls_number_parameters 285
_refine_ls_number_reflns 4372
_refine_ls_number_restraints 6
_refine_ls_restrained_S_all 0.985
_refine_ls_R_factor_all 0.0541
_refine_ls_R_factor_gt 0.0384
_refine_ls_shift/su_max 0.000
_refine_ls_shift/su_mean 0.000
_refine_ls_structure_factor_coef Fsqd
_refine_ls_weighting_details 'w=1/[\s^2^(Fo^2^)+(0.0421P)^2^] where P=(Fo^2^+2Fc^2^)/3'
_refine_ls_weighting_scheme calc
_refine_ls_wR_factor_gt 0.0826
_refine_ls_wR_factor_ref 0.0903
_reflns_Friedel_coverage 0.000
_reflns_number_gt 3246
_reflns_number_total 4372
_reflns_threshold_expression 'I > 2\s(I)'
_cod_data_source_file d1ra00207d2.cif
_cod_data_source_block 3
_cod_database_code 7242408
_shelx_shelxl_version_number 2018/3
_shelx_space_group_comment
;
The symmetry employed for this shelxl refinement is uniquely defined
by the following loop, which should always be used as a source of
symmetry information in preference to the above space-group names.
They are only intended as comments.
;
_shelx_estimated_absorpt_t_max 0.717
_shelx_estimated_absorpt_t_min 0.651
_olex2_refinement_description
;
1. Fixed Uiso
 At 1.2 times of:
  All C(H) groups, H1WA of O1W
 At 1.5 times of:
  All C(H,H) groups, H2 of O2
2. Restrained distances
 O2W-H2WA = O2W-H2WB
 0.8 with sigma of 0.02
 O1W-H1WB
 0.8 with sigma of 0.02
 Ba1-H1WB
 3.1 with sigma of 0.02
 H2WA-H2WB
 1.25 with sigma of 0.04
 H1WB-H1WA
 1.33 with sigma of 0.04
3.a Everything fixed:
 H2WA, H2WB
3.b Aromatic/amide H refined with riding coordinates:
 O1W(H1WA), C5(H5), C7(H7), C11(H11), C8(H8), C10(H10), C13(H13), C12(H12),
 C16(H16), C15(H15)
3.c Idealised tetrahedral OH refined as rotating group:
 O2(H2)
;
_smtbx_masks_void_probe_radius 1.2
_smtbx_masks_void_truncation_radius 1.2
_olex2_submission_special_instructions 'No special instructions were received'

loop_
_space_group_symop_operation_xyz
'x, y, z'
'-x, y+1/2, -z+1/2'
'-x, -y, -z'
'x, -y-1/2, z-1/2'

loop_
_atom_site_label
_atom_site_type_symbol
_atom_site_fract_x
_atom_site_fract_y
_atom_site_fract_z
_atom_site_U_iso_or_equiv
_atom_site_adp_type
_atom_site_occupancy
_atom_site_site_symmetry_order
_atom_site_calc_flag
_atom_site_refinement_flags_posn
_atom_site_refinement_flags_adp
_atom_site_refinement_flags_occupancy
_atom_site_disorder_assembly
_atom_site_disorder_group
Ba1 Ba 0.31162(2) 0.75549(2) -0.08694(3) 0.03123(11) Uani 1 1 d D . . . .
S2 S 0.53583(7) 0.37897(6) 0.27972(13) 0.0310(3) Uani 1 1 d . . . . .
S1 S 0.25621(7) 0.56852(7) 0.13012(13) 0.0310(3) Uani 1 1 d . . . . .
O1 O 0.38905(18) 0.69485(15) 0.1818(3) 0.0275(7) Uani 1 1 d . . . . .
O3 O 0.23893(19) 0.6118(2) -0.0122(3) 0.0441(8) Uani 1 1 d . . . . .
O5 O 0.2204(2) 0.49091(18) 0.1154(4) 0.0413(8) Uani 1 1 d . . . . .
O4 O 0.2307(2) 0.61172(19) 0.2544(4) 0.0445(8) Uani 1 1 d . . . . .
N1 N 0.6349(2) 0.5394(2) 0.3217(4) 0.0317(9) Uani 1 1 d . . . . .
O2 O 0.5608(2) 0.67583(18) 0.2600(4) 0.0460(9) Uani 1 1 d . . . . .
H2 H 0.532204 0.715686 0.244985 0.069 Uiso 1 1 calc R U . . .
O1W O 0.2395(3) 0.8294(3) 0.1436(4) 0.0588(11) Uani 1 1 d D . . . .
H1WA H 0.201595 0.871045 0.134221 0.071 Uiso 1 1 calc DR U . . .
O6 O 0.5863(2) 0.36489(19) 0.1649(4) 0.0560(10) Uani 1 1 d . . . . .
O7 O 0.5889(3) 0.3803(2) 0.4293(4) 0.0592(10) Uani 1 1 d . . . . .
O8 O 0.4630(2) 0.32914(19) 0.2736(6) 0.0746(13) Uani 1 1 d . . . . .
C6 C 0.3685(3) 0.5569(2) 0.1781(4) 0.0222(9) Uani 1 1 d . . . . .
C1 C 0.4185(3) 0.6245(2) 0.1968(4) 0.0250(10) Uani 1 1 d . . . . .
C3 C 0.5425(3) 0.5405(3) 0.2656(5) 0.0272(10) Uani 1 1 d . . . . .
C4 C 0.4925(3) 0.4729(2) 0.2462(5) 0.0281(10) Uani 1 1 d . . . . .
C5 C 0.4045(3) 0.4829(2) 0.1995(5) 0.0287(10) Uani 1 1 d . . . . .
H5 H 0.369153 0.439449 0.182263 0.034 Uiso 1 1 calc R U . . .
C2 C 0.5082(3) 0.6132(2) 0.2378(5) 0.0299(10) Uani 1 1 d . . . . .
C9 C 0.8074(3) 0.5588(3) 0.4299(6) 0.0473(13) Uani 1 1 d . . . . .
C7 C 0.6912(3) 0.5268(3) 0.2306(6) 0.0524(15) Uani 1 1 d . . . . .
H7 H 0.671771 0.511759 0.130365 0.063 Uiso 1 1 calc R U . . .
C11 C 0.6627(3) 0.5581(4) 0.4676(6) 0.0627(17) Uani 1 1 d . . . . .
H11 H 0.623390 0.564559 0.532220 0.075 Uiso 1 1 calc R U . . .
C8 C 0.7763(4) 0.5355(4) 0.2819(7) 0.0650(17) Uani 1 1 d . . . . .
H8 H 0.814545 0.525817 0.216617 0.078 Uiso 1 1 calc R U . . .
C10 C 0.7479(4) 0.5678(4) 0.5223(6) 0.0690(19) Uani 1 1 d . . . . .
H10 H 0.766038 0.580770 0.624004 0.083 Uiso 1 1 calc R U . . .
O2W O 0.1280(4) 0.7461(3) -0.1400(8) 0.133(2) Uani 1 1 d D . . . .
N2 N 1.0713(4) 0.6129(4) 0.5966(8) 0.0905(19) Uani 1 1 d . . . . .
C14 C 0.8998(3) 0.5757(4) 0.4890(7) 0.0585(16) Uani 1 1 d . . . . .
C13 C 0.9556(4) 0.5876(4) 0.3936(7) 0.0742(19) Uani 1 1 d . . . . .
H13 H 0.936852 0.584173 0.289099 0.089 Uiso 1 1 calc R U . . .
C12 C 1.0411(4) 0.6049(5) 0.4513(9) 0.086(2) Uani 1 1 d . . . . .
H12 H 1.078490 0.611183 0.383187 0.103 Uiso 1 1 calc R U . . .
C16 C 1.0172(4) 0.5987(5) 0.6895(9) 0.093(2) Uani 1 1 d . . . . .
H16 H 1.037771 0.601512 0.793524 0.112 Uiso 1 1 calc R U . . .
C15 C 0.9333(4) 0.5801(5) 0.6421(8) 0.086(2) Uani 1 1 d . . . . .
H15 H 0.898373 0.570408 0.713142 0.103 Uiso 1 1 calc R U . . .
H2WA H 0.112820 0.716620 -0.068760 0.128 Uiso 1 1 d D U . . .
H2WB H 0.110870 0.720400 -0.224400 0.128 Uiso 1 1 d D U . . .
H1WB H 0.202(3) 0.7959(18) 0.155(6) 0.15(4) Uiso 1 1 d D . . . .

loop_
_atom_site_aniso_label
_atom_site_aniso_U_11
_atom_site_aniso_U_22
_atom_site_aniso_U_33
_atom_site_aniso_U_23
_atom_site_aniso_U_13
_atom_site_aniso_U_12
Ba1 0.04155(19) 0.02736(19) 0.02604(15) 0.00347(11) 0.00949(12) 0.00282(13)
S2 0.0337(6) 0.0196(6) 0.0405(6) 0.0033(5) 0.0089(5) 0.0054(5)
S1 0.0274(6) 0.0273(7) 0.0376(6) 0.0010(5) 0.0037(5) 0.0001(5)
O1 0.0311(17) 0.0161(16) 0.0357(16) -0.0004(13) 0.0070(13) 0.0043(14)
O3 0.0363(19) 0.049(2) 0.0424(19) 0.0147(16) -0.0054(15) 0.0019(17)
O5 0.0293(18) 0.0312(19) 0.061(2) 0.0002(16) 0.0012(16) -0.0071(16)
O4 0.0374(19) 0.043(2) 0.057(2) -0.0095(17) 0.0198(16) 0.0004(17)
N1 0.031(2) 0.024(2) 0.038(2) 0.0071(17) 0.0031(18) 0.0021(18)
O2 0.0331(19) 0.0187(18) 0.084(3) 0.0029(18) 0.0054(18) -0.0012(16)
O1W 0.050(2) 0.075(3) 0.051(2) -0.001(2) 0.0085(19) 0.031(2)
O6 0.079(3) 0.043(2) 0.054(2) 0.0084(17) 0.035(2) 0.031(2)
O7 0.091(3) 0.040(2) 0.040(2) 0.0034(16) -0.0061(19) 0.029(2)
O8 0.040(2) 0.020(2) 0.163(4) 0.016(2) 0.016(3) 0.0001(18)
C6 0.022(2) 0.019(2) 0.025(2) -0.0005(17) 0.0054(17) 0.0039(19)
C1 0.035(3) 0.020(2) 0.020(2) -0.0016(17) 0.0047(18) 0.003(2)
C3 0.022(2) 0.027(3) 0.032(2) -0.0001(19) 0.0040(19) 0.005(2)
C4 0.032(3) 0.018(2) 0.035(2) 0.0006(18) 0.008(2) 0.002(2)
C5 0.034(3) 0.019(2) 0.035(2) -0.0004(19) 0.009(2) 0.001(2)
C2 0.039(3) 0.014(2) 0.037(2) -0.0003(19) 0.009(2) -0.005(2)
C9 0.034(3) 0.053(4) 0.053(3) 0.004(3) 0.003(2) -0.004(3)
C7 0.035(3) 0.075(4) 0.049(3) -0.015(3) 0.013(3) 0.001(3)
C11 0.038(3) 0.115(5) 0.036(3) 0.009(3) 0.009(2) -0.011(3)
C8 0.042(4) 0.097(5) 0.058(4) -0.018(3) 0.014(3) -0.006(3)
C10 0.041(3) 0.122(6) 0.040(3) 0.010(3) -0.005(3) -0.015(4)
O2W 0.081(4) 0.130(5) 0.181(7) -0.029(4) 0.008(4) -0.014(3)
N2 0.053(4) 0.121(5) 0.088(4) -0.011(4) -0.010(3) -0.023(4)
C14 0.033(3) 0.079(4) 0.064(4) 0.003(3) 0.011(3) -0.008(3)
C13 0.047(4) 0.106(6) 0.068(4) 0.009(4) 0.008(3) -0.012(4)
C12 0.045(4) 0.112(6) 0.101(6) -0.001(5) 0.016(4) -0.024(4)
C16 0.054(4) 0.127(7) 0.095(5) -0.014(5) 0.003(4) -0.027(5)
C15 0.045(4) 0.137(7) 0.070(4) -0.005(4) -0.003(3) -0.022(4)

loop_
_atom_type_symbol
_atom_type_description
_atom_type_scat_dispersion_real
_atom_type_scat_dispersion_imag
_atom_type_scat_source
C C 0.0033 0.0016 'International Tables Vol C Tables 4.2.6.8 and 6.1.1.4'
H H 0.0000 0.0000 'International Tables Vol C Tables 4.2.6.8 and 6.1.1.4'
Ba Ba -0.3244 2.2819 'International Tables Vol C Tables 4.2.6.8 and 6.1.1.4'
N N 0.0061 0.0033 'International Tables Vol C Tables 4.2.6.8 and 6.1.1.4'
O O 0.0106 0.0060 'International Tables Vol C Tables 4.2.6.8 and 6.1.1.4'
S S 0.1246 0.1234 'International Tables Vol C Tables 4.2.6.8 and 6.1.1.4'

loop_
_geom_angle_atom_site_label_1
_geom_angle_atom_site_label_2
_geom_angle_atom_site_label_3
_geom_angle
_geom_angle_site_symmetry_1
_geom_angle_site_symmetry_3
_geom_angle_publ_flag
Ba1 Ba1 Ba1 175.160(13) 4_575 4_576 ?
O1 Ba1 Ba1 34.32(6) 4_575 4_575 ?
O1 Ba1 Ba1 34.66(5) . 4_576 ?
O1 Ba1 Ba1 142.18(5) . 4_575 ?
O1 Ba1 Ba1 148.47(6) 4_575 4_576 ?
O1 Ba1 O1 126.92(11) . 4_575 ?
O1 Ba1 O3 66.17(8) . . ?
O1 Ba1 O3 134.80(8) 4_575 . ?
O1 Ba1 O4 146.98(9) . 4_575 ?
O1 Ba1 O4 66.27(8) 4_575 4_575 ?
O1 Ba1 O1W 71.85(9) 4_575 4_575 ?
O1 Ba1 O1W 135.06(11) 4_575 . ?
O1 Ba1 O1W 72.83(9) . . ?
O1 Ba1 O1W 126.72(11) . 4_575 ?
O1 Ba1 O6 75.21(9) . 3_665 ?
O1 Ba1 O6 71.47(9) 4_575 3_665 ?
O1 Ba1 O7 74.44(9) . 2_655 ?
O1 Ba1 O7 81.69(9) 4_575 2_655 ?
O1 Ba1 O2W 114.20(16) . . ?
O1 Ba1 O2W 118.37(16) 4_575 . ?
O3 Ba1 Ba1 69.94(6) . 4_576 ?
O3 Ba1 Ba1 105.66(6) . 4_575 ?
O3 Ba1 O4 129.90(9) . 4_575 ?
O3 Ba1 O1W 68.91(9) . 4_575 ?
O3 Ba1 O7 137.69(9) . 2_655 ?
O3 Ba1 O2W 63.22(14) . . ?
O4 Ba1 Ba1 116.58(6) 4_575 4_576 ?
O4 Ba1 Ba1 67.66(6) 4_575 4_575 ?
O4 Ba1 O1W 85.11(11) 4_575 4_575 ?
O4 Ba1 O7 78.74(11) 4_575 2_655 ?
O4 Ba1 O2W 67.23(14) 4_575 . ?
O1W Ba1 Ba1 38.66(8) . 4_576 ?
O1W Ba1 Ba1 38.02(7) 4_575 4_575 ?
O1W Ba1 Ba1 138.15(7) 4_575 4_576 ?
O1W Ba1 Ba1 144.96(7) . 4_575 ?
O1W Ba1 O3 89.13(12) . . ?
O1W Ba1 O4 78.42(10) . 4_575 ?
O1W Ba1 O1W 133.35(17) . 4_575 ?
O1W Ba1 O7 152.88(9) 4_575 2_655 ?
O1W Ba1 O7 64.32(12) . 2_655 ?
O1W Ba1 O2W 67.31(16) . . ?
O6 Ba1 Ba1 67.35(7) 3_665 4_575 ?
O6 Ba1 Ba1 108.81(7) 3_665 4_576 ?
O6 Ba1 O3 72.17(10) 3_665 . ?
O6 Ba1 O4 134.02(9) 3_665 4_575 ?
O6 Ba1 O1W 147.41(10) 3_665 . ?
O6 Ba1 O1W 64.85(13) 3_665 4_575 ?
O6 Ba1 O7 112.58(12) 3_665 2_655 ?
O6 Ba1 O2W 122.26(14) 3_665 . ?
O7 Ba1 Ba1 114.95(7) 2_655 4_575 ?
O7 Ba1 Ba1 68.97(7) 2_655 4_576 ?
O2W Ba1 Ba1 88.83(14) . 4_576 ?
O2W Ba1 Ba1 90.90(14) . 4_575 ?
O2W Ba1 O1W 66.06(15) . 4_575 ?
O2W Ba1 O7 124.98(14) . 2_655 ?
O6 S2 O7 111.0(2) . . ?
O6 S2 O8 115.0(2) . . ?
O6 S2 C4 106.53(19) . . ?
O7 S2 C4 106.7(2) . . ?
O8 S2 O7 112.1(3) . . ?
O8 S2 C4 104.8(2) . . ?
O3 S1 C6 106.99(18) . . ?
O5 S1 O3 112.5(2) . . ?
O5 S1 O4 112.49(19) . . ?
O5 S1 C6 106.25(19) . . ?
O4 S1 O3 111.8(2) . . ?
O4 S1 C6 106.24(19) . . ?
Ba1 O1 Ba1 111.02(9) . 4_576 ?
C1 O1 Ba1 114.7(2) . 4_576 ?
C1 O1 Ba1 123.4(2) . . ?
S1 O3 Ba1 128.78(18) . . ?
S1 O4 Ba1 128.63(17) . 4_576 ?
C7 N1 C3 122.2(4) . . ?
C7 N1 C11 119.8(4) . . ?
C11 N1 C3 117.7(4) . . ?
C2 O2 H2 109.5 . . ?
Ba1 O1W Ba1 103.32(11) . 4_576 ?
Ba1 O1W H1WA 128.3 . . ?
Ba1 O1W H1WA 128.3 4_576 . ?
Ba1 O1W H1WB 99.4(16) . . ?
Ba1 O1W H1WB 75(4) 4_576 . ?
H1WA O1W H1WB 94.6 . . ?
S2 O6 Ba1 136.75(19) . 3_665 ?
S2 O7 Ba1 128.10(19) . 2_645 ?
C1 C6 S1 117.4(3) . . ?
C5 C6 S1 120.4(3) . . ?
C5 C6 C1 122.1(4) . . ?
O1 C1 C6 125.2(4) . . ?
O1 C1 C2 118.8(4) . . ?
C6 C1 C2 116.0(4) . . ?
C4 C3 N1 122.8(4) . . ?
C2 C3 N1 114.6(4) . . ?
C2 C3 C4 122.6(4) . . ?
C3 C4 S2 123.1(3) . . ?
C5 C4 S2 120.2(3) . . ?
C5 C4 C3 116.7(4) . . ?
C6 C5 H5 119.5 . . ?
C4 C5 C6 121.1(4) . . ?
C4 C5 H5 119.5 . . ?
O2 C2 C1 119.4(4) . . ?
O2 C2 C3 119.1(4) . . ?
C3 C2 C1 121.3(4) . . ?
C8 C9 C14 123.5(5) . . ?
C10 C9 C8 116.3(5) . . ?
C10 C9 C14 120.2(5) . . ?
N1 C7 H7 119.6 . . ?
N1 C7 C8 120.8(5) . . ?
C8 C7 H7 119.6 . . ?
N1 C11 H11 119.7 . . ?
N1 C11 C10 120.6(5) . . ?
C10 C11 H11 119.7 . . ?
C9 C8 H8 119.4 . . ?
C7 C8 C9 121.2(5) . . ?
C7 C8 H8 119.4 . . ?
C9 C10 H10 119.5 . . ?
C11 C10 C9 121.1(5) . . ?
C11 C10 H10 119.5 . . ?
Ba1 O2W H2WA 108.3 . . ?
Ba1 O2W H2WB 108.6 . . ?
H2WA O2W H2WB 104.5 . . ?
C12 N2 C16 116.3(6) . . ?
C13 C14 C9 121.3(5) . . ?
C13 C14 C15 116.1(6) . . ?
C15 C14 C9 122.6(5) . . ?
C14 C13 H13 119.9 . . ?
C14 C13 C12 120.2(6) . . ?
C12 C13 H13 119.9 . . ?
N2 C12 C13 123.2(6) . . ?
N2 C12 H12 118.4 . . ?
C13 C12 H12 118.4 . . ?
N2 C16 H16 118.0 . . ?
N2 C16 C15 123.9(7) . . ?
C15 C16 H16 118.0 . . ?
C14 C15 H15 119.9 . . ?
C16 C15 C14 120.1(6) . . ?
C16 C15 H15 119.9 . . ?

loop_
_geom_bond_atom_site_label_1
_geom_bond_atom_site_label_2
_geom_bond_distance
_geom_bond_site_symmetry_2
_geom_bond_publ_flag
Ba1 Ba1 4.4752(5) 4_576 ?
Ba1 Ba1 4.4751(5) 4_575 ?
Ba1 O1 2.703(3) . ?
Ba1 O1 2.727(3) 4_575 ?
Ba1 O3 2.857(3) . ?
Ba1 O4 2.868(3) 4_575 ?
Ba1 O1W 2.873(4) 4_575 ?
Ba1 O1W 2.833(3) . ?
Ba1 O6 2.794(3) 3_665 ?
Ba1 O7 2.879(3) 2_655 ?
Ba1 O2W 2.871(6) . ?
S2 O6 1.432(3) . ?
S2 O7 1.446(4) . ?
S2 O8 1.432(4) . ?
S2 C4 1.761(4) . ?
S1 O3 1.458(3) . ?
S1 O5 1.448(3) . ?
S1 O4 1.453(3) . ?
S1 C6 1.766(4) . ?
O1 C1 1.296(5) . ?
N1 C3 1.462(5) . ?
N1 C7 1.330(5) . ?
N1 C11 1.338(6) . ?
O2 H2 0.8200 . ?
O2 C2 1.356(5) . ?
O1W H1WA 0.9300 . ?
O1W H1WB 0.844(19) . ?
C6 C1 1.401(6) . ?
C6 C5 1.395(5) . ?
C1 C2 1.417(6) . ?
C3 C4 1.400(6) . ?
C3 C2 1.368(6) . ?
C4 C5 1.394(6) . ?
C5 H5 0.9300 . ?
C9 C8 1.385(7) . ?
C9 C10 1.371(7) . ?
C9 C14 1.494(7) . ?
C7 H7 0.9300 . ?
C7 C8 1.354(7) . ?
C11 H11 0.9300 . ?
C11 C10 1.363(7) . ?
C8 H8 0.9300 . ?
C10 H10 0.9300 . ?
O2W H2WA 0.8806 . ?
O2W H2WB 0.8744 . ?
N2 C12 1.308(8) . ?
N2 C16 1.319(8) . ?
C14 C13 1.350(7) . ?
C14 C15 1.378(8) . ?
C13 H13 0.9300 . ?
C13 C12 1.394(8) . ?
C12 H12 0.9300 . ?
C16 H16 0.9300 . ?
C16 C15 1.361(8) . ?
C15 H15 0.9300 . ?

loop_
_geom_torsion_atom_site_label_1
_geom_torsion_atom_site_label_2
_geom_torsion_atom_site_label_3
_geom_torsion_atom_site_label_4
_geom_torsion
_geom_torsion_site_symmetry_1
_geom_torsion_site_symmetry_2
_geom_torsion_site_symmetry_3
_geom_torsion_site_symmetry_4
_geom_torsion_publ_flag
Ba1 O1 C1 C6 -67.6(4) . . . . ?
Ba1 O1 C1 C6 73.3(4) 4_576 . . . ?
Ba1 O1 C1 C2 113.5(4) . . . . ?
Ba1 O1 C1 C2 -105.6(3) 4_576 . . . ?
S2 C4 C5 C6 177.4(3) . . . . ?
S1 C6 C1 O1 0.0(5) . . . . ?
S1 C6 C1 C2 179.0(3) . . . . ?
S1 C6 C5 C4 -176.1(3) . . . . ?
O1 C1 C2 O2 -0.1(6) . . . . ?
O1 C1 C2 C3 175.4(4) . . . . ?
O3 S1 O4 Ba1 -73.1(3) . . . 4_576 ?
O3 S1 C6 C1 58.7(3) . . . . ?
O3 S1 C6 C5 -122.8(3) . . . . ?
O5 S1 O3 Ba1 -168.19(19) . . . . ?
O5 S1 O4 Ba1 159.1(2) . . . 4_576 ?
O5 S1 C6 C1 179.1(3) . . . . ?
O5 S1 C6 C5 -2.3(4) . . . . ?
O4 S1 O3 Ba1 64.1(3) . . . . ?
O4 S1 C6 C1 -60.9(3) . . . . ?
O4 S1 C6 C5 117.6(3) . . . . ?
N1 C3 C4 S2 -2.7(6) . . . . ?
N1 C3 C4 C5 176.7(3) . . . . ?
N1 C3 C2 O2 1.6(6) . . . . ?
N1 C3 C2 C1 -173.9(4) . . . . ?
N1 C7 C8 C9 -0.8(10) . . . . ?
N1 C11 C10 C9 0.1(10) . . . . ?
O6 S2 O7 Ba1 -63.8(3) . . . 2_645 ?
O6 S2 C4 C3 -67.8(4) . . . . ?
O6 S2 C4 C5 112.9(4) . . . . ?
O7 S2 O6 Ba1 63.5(4) . . . 3_665 ?
O7 S2 C4 C3 50.9(4) . . . . ?
O7 S2 C4 C5 -128.5(4) . . . . ?
O8 S2 O6 Ba1 -65.1(4) . . . 3_665 ?
O8 S2 O7 Ba1 66.3(3) . . . 2_645 ?
O8 S2 C4 C3 169.9(4) . . . . ?
O8 S2 C4 C5 -9.5(4) . . . . ?
C6 S1 O3 Ba1 -51.9(3) . . . . ?
C6 S1 O4 Ba1 43.2(3) . . . 4_576 ?
C6 C1 C2 O2 -179.1(4) . . . . ?
C6 C1 C2 C3 -3.6(6) . . . . ?
C1 C6 C5 C4 2.3(6) . . . . ?
C3 N1 C7 C8 171.7(5) . . . . ?
C3 N1 C11 C10 -171.6(5) . . . . ?
C3 C4 C5 C6 -1.9(6) . . . . ?
C4 S2 O6 Ba1 179.2(3) . . . 3_665 ?
C4 S2 O7 Ba1 -179.5(2) . . . 2_645 ?
C4 C3 C2 O2 179.7(4) . . . . ?
C4 C3 C2 C1 4.2(6) . . . . ?
C5 C6 C1 O1 -178.5(4) . . . . ?
C5 C6 C1 C2 0.5(6) . . . . ?
C2 C3 C4 S2 179.4(3) . . . . ?
C2 C3 C4 C5 -1.3(6) . . . . ?
C9 C14 C13 C12 178.6(6) . . . . ?
C9 C14 C15 C16 -177.5(7) . . . . ?
C7 N1 C3 C4 84.1(6) . . . . ?
C7 N1 C3 C2 -97.8(5) . . . . ?
C7 N1 C11 C10 2.9(9) . . . . ?
C11 N1 C3 C4 -101.5(5) . . . . ?
C11 N1 C3 C2 76.6(5) . . . . ?
C11 N1 C7 C8 -2.5(8) . . . . ?
C8 C9 C10 C11 -3.2(9) . . . . ?
C8 C9 C14 C13 16.2(9) . . . . ?
C8 C9 C14 C15 -163.8(7) . . . . ?
C10 C9 C8 C7 3.6(9) . . . . ?
C10 C9 C14 C13 -162.1(6) . . . . ?
C10 C9 C14 C15 17.9(10) . . . . ?
N2 C16 C15 C14 -0.4(13) . . . . ?
C14 C9 C8 C7 -174.8(6) . . . . ?
C14 C9 C10 C11 175.2(6) . . . . ?
C14 C13 C12 N2 -2.1(12) . . . . ?
C13 C14 C15 C16 2.5(11) . . . . ?
C12 N2 C16 C15 -3.0(12) . . . . ?
C16 N2 C12 C13 4.2(12) . . . . ?
C15 C14 C13 C12 -1.4(10) . . . . ?

loop_
_smtbx_masks_void_nr
_smtbx_masks_void_average_x
_smtbx_masks_void_average_y
_smtbx_masks_void_average_z
_smtbx_masks_void_volume
_smtbx_masks_void_count_electrons
_smtbx_masks_void_content
1 0.000 -0.240 -0.586 596.1 215.3 ?
